data_4085659
loop_
_publ_author_name
'Jastrzebski, Johann T. B. H.'
'van Klaveren, Mayra'
'van Koten, Gerard'

_publ_section_title
;
 Stable Divalent Triarylstannates R3SnLi Derived from
 2-[(Dimethylamino)methyl]phenyllithium and SnCl2or R2Sn
;
_journal_issue 11
_journal_name_full Organometallics
_journal_page_first 2600
_journal_paper_doi 10.1021/om5012215
_journal_volume 34
_journal_year 2015
_chemical_absolute_configuration ad
_chemical_formula_moiety 'C31 H44 Li N3 O Sn'
_chemical_formula_sum 'C31 H44 Li N3 O Sn'
_chemical_formula_weight 600.34
_chemical_name_systematic
;
tris-(2-((dimethylamino)methyl)phenyl)-(tetrahydrofuran)-tin-lithium
;
_space_group_crystal_system orthorhombic
_space_group_IT_number 19
_space_group_name_Hall 'P 2ac 2ab'
_space_group_name_H-M_alt 'P 21 21 21'
_symmetry_space_group_name_Hall 'P 2ac 2ab'
_symmetry_space_group_name_H-M 'P 21 21 21'
_atom_sites_solution_hydrogens mixed
_atom_sites_solution_primary direct
_atom_sites_solution_secondary difmap
_audit_creation_method SHELXL-2014/7
_cell_angle_alpha 90
_cell_angle_beta 90
_cell_angle_gamma 90
_cell_formula_units_Z 4
_cell_length_a 10.0617(6)
_cell_length_b 15.8787(7)
_cell_length_c 20.0617(10)
_cell_measurement_reflns_used 25
_cell_measurement_temperature 295(2)
_cell_measurement_theta_max 14
_cell_measurement_theta_min 10
_cell_volume 3205.2(3)
_computing_cell_refinement 'SET4 (de Boer & Duisenberg, 1984)'
_computing_data_collection 'Locally modified CAD4 Software (Enraf-Nonius, 1989)'
_computing_data_reduction 'HELENA (Spek, 1997)'
_computing_structure_refinement 'SHELXL-2014/7 (Sheldrick, 2014)'
_diffrn_ambient_temperature 295(2)
_diffrn_measured_fraction_theta_full 0.999
_diffrn_measured_fraction_theta_max 0.999
_diffrn_measurement_device_type 'Nonius CAD4'
_diffrn_measurement_method omega/2theta-scan
_diffrn_radiation_monochromator Zr-filter
_diffrn_radiation_type MoK\a
_diffrn_radiation_wavelength 0.71073
_diffrn_reflns_av_unetI/netI 0.1499
_diffrn_reflns_Laue_measured_fraction_full 0.999
_diffrn_reflns_Laue_measured_fraction_max 0.999
_diffrn_reflns_limit_h_max 13
_diffrn_reflns_limit_h_min 0
_diffrn_reflns_limit_k_max 20
_diffrn_reflns_limit_k_min -20
_diffrn_reflns_limit_l_max 26
_diffrn_reflns_limit_l_min 0
_diffrn_reflns_number 6072
_diffrn_reflns_point_group_measured_fraction_full 0.999
_diffrn_reflns_point_group_measured_fraction_max 0.999
_diffrn_reflns_theta_full 25.242
_diffrn_reflns_theta_max 27.477
_diffrn_reflns_theta_min 1.636
_diffrn_source 'sealed tube'
_diffrn_standards_decay_% 35
_diffrn_standards_number 3
_exptl_absorpt_coefficient_mu 0.822
_exptl_absorpt_correction_T_max 0.848
_exptl_absorpt_correction_T_min 0.650
_exptl_absorpt_correction_type refdelf
_exptl_crystal_colour yellow
_exptl_crystal_density_diffrn 1.244
_exptl_crystal_description block
_exptl_crystal_F_000 1248
_exptl_crystal_size_max 0.4
_exptl_crystal_size_mid 0.3
_exptl_crystal_size_min 0.2
_refine_diff_density_max 0.483
_refine_diff_density_min -0.482
_refine_diff_density_rms 0.069
_refine_ls_abs_structure_details
;
 Refined as an inversion twin.
;
_refine_ls_abs_structure_Flack 0.04(9)
_refine_ls_extinction_method none
_refine_ls_goodness_of_fit_ref 0.836
_refine_ls_hydrogen_treatment constr
_refine_ls_matrix_type full
_refine_ls_number_parameters 340
_refine_ls_number_reflns 6072
_refine_ls_number_restraints 68
_refine_ls_restrained_S_all 0.837
_refine_ls_R_factor_all 0.1520
_refine_ls_R_factor_gt 0.0628
_refine_ls_shift/su_max 0.006
_refine_ls_shift/su_mean 0.001
_refine_ls_structure_factor_coef Fsqd
_refine_ls_weighting_details 'w=1/[\s^2^(Fo^2^)+(0.0606P)^2^] where P=(Fo^2^+2Fc^2^)/3'
_refine_ls_weighting_scheme calc
_refine_ls_wR_factor_gt 0.1191
_refine_ls_wR_factor_ref 0.1415
_reflns_Friedel_coverage 0.787
_reflns_Friedel_fraction_full 0.999
_reflns_Friedel_fraction_max 0.998
_reflns_number_gt 2297
_reflns_number_total 6072
_reflns_threshold_expression 'I > 2\s(I)'
_cod_data_source_file om5012215_si_001.cif
_cod_data_source_block 3b
_cod_depositor_comments 'Adding full bibliography for 4085658--4085659.cif.'
_cod_database_code 4085659
_shelx_shelxl_version_number 2014/7
_shelx_space_group_comment
;
The symmetry employed for this shelxl refinement is uniquely defined
by the following loop, which should always be used as a source of
symmetry information in preference to the above space-group names.
They are only intended as comments.
;

loop_
_space_group_symop_operation_xyz
'x, y, z'
'-x+1/2, -y, z+1/2'
'x+1/2, -y+1/2, -z'
'-x, y+1/2, -z+1/2'

loop_
_atom_site_label
_atom_site_type_symbol
_atom_site_fract_x
_atom_site_fract_y
_atom_site_fract_z
_atom_site_U_iso_or_equiv
_atom_site_adp_type
_atom_site_occupancy
_atom_site_site_symmetry_order
_atom_site_calc_flag
_atom_site_refinement_flags_posn
_atom_site_refinement_flags_adp
Sn1 Sn 0.63185(7) 0.05371(4) 0.35021(3) 0.0673(2) Uani 1 1 d . .
O1 O 0.3713(9) 0.2110(5) 0.2609(4) 0.096(2) Uani 1 1 d . .
N1 N 0.6790(8) 0.2595(5) 0.2892(4) 0.069(2) Uani 1 1 d . .
N2 N 0.5763(11) 0.0854(6) 0.1697(4) 0.086(3) Uani 1 1 d . .
N3 N 0.2688(17) -0.0292(11) 0.4796(7) 0.176(6) Uani 1 1 d D U
C1 C 0.7591(10) 0.1356(5) 0.4120(5) 0.059(2) Uani 1 1 d . .
C2 C 0.7817(14) 0.1184(7) 0.4783(6) 0.093(4) Uani 1 1 d . .
H21 H 0.7454 0.0695 0.4962 0.112 Uiso 1 1 calc R U
C3 C 0.8548(18) 0.1694(8) 0.5191(6) 0.123(5) Uani 1 1 d . .
H31 H 0.8656 0.1560 0.5639 0.148 Uiso 1 1 calc R U
C4 C 0.9121(15) 0.2407(9) 0.4933(8) 0.113(5) Uani 1 1 d . .
H41 H 0.9652 0.2748 0.5200 0.135 Uiso 1 1 calc R U
C5 C 0.8909(14) 0.2607(7) 0.4295(6) 0.095(4) Uani 1 1 d . .
H51 H 0.9271 0.3101 0.4123 0.115 Uiso 1 1 calc R U
C6 C 0.8169(11) 0.2097(7) 0.3893(6) 0.073(3) Uani 1 1 d . .
C7 C 0.8134(11) 0.2343(6) 0.3150(5) 0.070(3) Uani 1 1 d . .
H71 H 0.8745 0.2806 0.3080 0.084 Uiso 1 1 calc R U
H72 H 0.8452 0.1869 0.2890 0.084 Uiso 1 1 calc R U
C8 C 0.6964(16) 0.3000(9) 0.2246(7) 0.128(6) Uani 1 1 d . .
H81 H 0.7405 0.2619 0.1947 0.192 Uiso 1 1 calc R U
H82 H 0.7491 0.3499 0.2299 0.192 Uiso 1 1 calc R U
H83 H 0.6110 0.3147 0.2067 0.192 Uiso 1 1 calc R U
C9 C 0.6158(14) 0.3165(7) 0.3359(6) 0.106(4) Uani 1 1 d . .
H91 H 0.6112 0.2904 0.3790 0.159 Uiso 1 1 calc R U
H92 H 0.5276 0.3293 0.3207 0.159 Uiso 1 1 calc R U
H93 H 0.6666 0.3675 0.3389 0.159 Uiso 1 1 calc R U
C10 C 0.7980(11) 0.0163(7) 0.2823(6) 0.079(3) Uani 1 1 d . U
C11 C 0.9314(14) 0.0144(8) 0.3014(8) 0.104(5) Uani 1 1 d . U
H111 H 0.9510 0.0238 0.3461 0.125 Uiso 1 1 calc R U
C12 C 1.0334(17) 0.0000(10) 0.2597(10) 0.138(6) Uani 1 1 d . .
H121 H 1.1200 -0.0004 0.2759 0.165 Uiso 1 1 calc R U
C13 C 1.0095(19) -0.0143(11) 0.1925(10) 0.140(6) Uani 1 1 d . U
H131 H 1.0782 -0.0254 0.1628 0.168 Uiso 1 1 calc R U
C14 C 0.8817(17) -0.0112(9) 0.1727(8) 0.119(4) Uani 1 1 d . U
H141 H 0.8641 -0.0195 0.1276 0.143 Uiso 1 1 calc R U
C15 C 0.7723(14) 0.0038(7) 0.2153(6) 0.082(3) Uani 1 1 d . U
C16 C 0.6326(15) 0.0013(7) 0.1865(5) 0.092(3) Uani 1 1 d . U
H161 H 0.6336 -0.0330 0.1465 0.110 Uiso 1 1 calc R U
H162 H 0.5744 -0.0260 0.2185 0.110 Uiso 1 1 calc R U
C17 C 0.4399(16) 0.0704(9) 0.1480(8) 0.139(6) Uani 1 1 d . .
H171 H 0.3922 0.0413 0.1824 0.208 Uiso 1 1 calc R U
H172 H 0.4405 0.0368 0.1082 0.208 Uiso 1 1 calc R U
H173 H 0.3973 0.1233 0.1390 0.208 Uiso 1 1 calc R U
C18 C 0.648(2) 0.1240(8) 0.1146(6) 0.146(7) Uani 1 1 d . .
H181 H 0.7382 0.1348 0.1278 0.219 Uiso 1 1 calc R U
H182 H 0.6059 0.1761 0.1026 0.219 Uiso 1 1 calc R U
H183 H 0.6475 0.0867 0.0769 0.219 Uiso 1 1 calc R U
C19 C 0.6309(18) -0.0584(7) 0.4177(6) 0.108(4) Uani 1 1 d . U
C20 C 0.734(2) -0.1112(7) 0.4212(7) 0.135(6) Uani 1 1 d . U
H201 H 0.8118 -0.0973 0.3984 0.162 Uiso 1 1 calc R U
C21 C 0.731(3) -0.1856(11) 0.4574(9) 0.194(10) Uani 1 1 d . U
H211 H 0.8031 -0.2226 0.4587 0.232 Uiso 1 1 calc R U
C22 C 0.616(4) -0.2004(15) 0.4908(16) 0.265(16) Uani 1 1 d . U
H221 H 0.6030 -0.2552 0.5057 0.318 Uiso 1 1 calc R U
C23 C 0.505(3) -0.1359(14) 0.5068(14) 0.241(11) Uani 1 1 d . U
H231 H 0.4421 -0.1398 0.5408 0.289 Uiso 1 1 calc R U
C24 C 0.516(2) -0.0705(12) 0.4600(11) 0.189(8) Uani 1 1 d D U
C25 C 0.4069(17) -0.0033(12) 0.4706(11) 0.199(8) Uani 1 1 d D U
H251 H 0.4040 0.0349 0.4322 0.239 Uiso 1 1 d R U
H252 H 0.4239 0.0292 0.5112 0.239 Uiso 1 1 d R U
C26 C 0.182(2) 0.0433(15) 0.4869(14) 0.278(14) Uani 1 1 d D U
H261 H 0.0970 0.0253 0.5032 0.417 Uiso 1 1 calc R U
H262 H 0.1711 0.0702 0.4444 0.417 Uiso 1 1 calc R U
H263 H 0.2207 0.0824 0.5178 0.417 Uiso 1 1 calc R U
C27 C 0.259(4) -0.0777(12) 0.4201(10) 0.35(2) Uani 1 1 d D U
H271 H 0.3235 -0.1220 0.4212 0.521 Uiso 1 1 d R U
H272 H 0.2763 -0.0412 0.3830 0.521 Uiso 1 1 d R U
H273 H 0.1715 -0.1017 0.4154 0.521 Uiso 1 1 d R U
C28 C 0.2867(17) 0.1871(13) 0.3153(9) 0.154(7) Uani 1 1 d . .
H281 H 0.2744 0.1265 0.3157 0.184 Uiso 1 1 calc R U
H282 H 0.3264 0.2038 0.3573 0.184 Uiso 1 1 calc R U
C29 C 0.1625(19) 0.2283(15) 0.3064(12) 0.204(11) Uani 1 1 d . .
H291 H 0.1529 0.2743 0.3379 0.245 Uiso 1 1 calc R U
H292 H 0.0897 0.1891 0.3129 0.245 Uiso 1 1 calc R U
C30 C 0.1632(15) 0.2606(12) 0.2372(10) 0.155(7) Uani 1 1 d . U
H301 H 0.1210 0.2209 0.2072 0.186 Uiso 1 1 calc R U
H302 H 0.1173 0.3142 0.2344 0.186 Uiso 1 1 calc R U
C31 C 0.3021(13) 0.2702(11) 0.2214(9) 0.138(6) Uani 1 1 d . U
H311 H 0.3174 0.2594 0.1745 0.166 Uiso 1 1 calc R U
H312 H 0.3316 0.3269 0.2316 0.166 Uiso 1 1 calc R U
Li Li 0.5462(19) 0.1639(10) 0.2556(8) 0.067(4) Uani 1 1 d . .

loop_
_atom_site_aniso_label
_atom_site_aniso_U_11
_atom_site_aniso_U_22
_atom_site_aniso_U_33
_atom_site_aniso_U_23
_atom_site_aniso_U_13
_atom_site_aniso_U_12
Sn1 0.0690(4) 0.0635(3) 0.0694(4) 0.0076(4) -0.0099(5) -0.0012(4)
O1 0.065(5) 0.121(6) 0.103(6) 0.032(5) 0.003(6) 0.011(6)
N1 0.060(6) 0.070(5) 0.076(5) 0.020(4) -0.001(4) 0.006(4)
N2 0.099(8) 0.093(6) 0.066(6) 0.002(5) -0.007(5) 0.004(6)
N3 0.204(13) 0.209(18) 0.115(9) 0.005(10) 0.064(12) -0.027(11)
C1 0.060(6) 0.050(5) 0.066(6) 0.001(4) -0.013(5) -0.004(5)
C2 0.130(11) 0.072(7) 0.078(8) 0.008(6) -0.029(8) -0.018(8)
C3 0.185(16) 0.106(9) 0.079(8) 0.005(7) -0.070(11) -0.033(12)
C4 0.136(15) 0.091(8) 0.111(10) -0.021(7) -0.042(10) -0.025(9)
C5 0.110(11) 0.091(7) 0.085(8) -0.003(6) -0.023(9) -0.030(8)
C6 0.074(8) 0.068(6) 0.077(7) 0.000(5) -0.015(6) 0.002(6)
C7 0.066(8) 0.063(6) 0.080(7) -0.004(5) 0.002(6) 0.001(5)
C8 0.140(14) 0.134(12) 0.111(10) 0.035(9) -0.015(10) -0.049(10)
C9 0.095(9) 0.101(8) 0.122(10) -0.025(8) -0.019(10) 0.023(8)
C10 0.069(7) 0.072(6) 0.095(7) -0.012(6) -0.014(6) 0.014(6)
C11 0.081(8) 0.097(9) 0.135(11) -0.032(8) -0.024(8) 0.041(8)
C12 0.086(12) 0.136(13) 0.192(18) -0.041(13) -0.025(13) 0.035(10)
C13 0.116(10) 0.125(12) 0.178(17) -0.048(12) 0.018(13) 0.025(12)
C14 0.125(9) 0.117(9) 0.116(10) -0.040(8) 0.026(10) 0.017(11)
C15 0.096(8) 0.068(6) 0.082(7) -0.016(6) -0.003(6) 0.002(7)
C16 0.111(8) 0.094(8) 0.070(6) -0.020(6) -0.006(7) 0.006(10)
C17 0.139(13) 0.125(11) 0.153(13) -0.024(12) -0.064(12) 0.018(10)
C18 0.25(2) 0.116(10) 0.075(7) 0.005(7) 0.049(13) 0.017(14)
C19 0.157(10) 0.069(5) 0.097(8) 0.019(7) -0.058(9) -0.008(10)
C20 0.244(15) 0.077(8) 0.084(8) -0.008(7) -0.071(10) 0.053(10)
C21 0.38(3) 0.085(11) 0.111(13) 0.000(10) -0.136(17) 0.017(17)
C22 0.40(4) 0.093(11) 0.30(4) 0.078(17) -0.12(3) -0.069(14)
C23 0.27(2) 0.169(16) 0.28(3) 0.134(19) -0.08(2) -0.111(14)
C24 0.160(13) 0.177(17) 0.23(2) 0.130(17) -0.043(12) -0.047(11)
C25 0.171(15) 0.214(17) 0.213(19) 0.124(15) 0.033(17) -0.036(11)
C26 0.23(2) 0.29(3) 0.31(3) 0.02(3) 0.03(3) 0.04(2)
C27 0.71(6) 0.146(17) 0.192(19) -0.018(14) -0.16(3) -0.05(2)
C28 0.098(12) 0.212(18) 0.151(15) 0.036(14) 0.036(12) 0.038(13)
C29 0.103(16) 0.28(3) 0.23(2) 0.10(2) 0.058(16) 0.052(17)
C30 0.070(9) 0.173(16) 0.22(2) 0.033(16) -0.022(12) 0.011(11)
C31 0.058(8) 0.161(14) 0.196(16) 0.065(13) -0.008(10) 0.047(9)
Li 0.080(12) 0.059(8) 0.063(10) 0.006(8) -0.003(10) 0.001(9)

loop_
_atom_type_symbol
_atom_type_description
_atom_type_scat_dispersion_real
_atom_type_scat_dispersion_imag
_atom_type_scat_source
C C 0.0033 0.0016 'International Tables Vol C Tables 4.2.6.8 and 6.1.1.4'
H H 0.0000 0.0000 'International Tables Vol C Tables 4.2.6.8 and 6.1.1.4'
Li Li -0.0003 0.0001 'International Tables Vol C Tables 4.2.6.8 and 6.1.1.4'
N N 0.0061 0.0033 'International Tables Vol C Tables 4.2.6.8 and 6.1.1.4'
O O 0.0106 0.0060 'International Tables Vol C Tables 4.2.6.8 and 6.1.1.4'
Sn Sn -0.6537 1.4246 'International Tables Vol C Tables 4.2.6.8 and 6.1.1.4'

loop_
_geom_angle_atom_site_label_1
_geom_angle_atom_site_label_2
_geom_angle_atom_site_label_3
_geom_angle
C1 Sn1 C10 93.7(4)
C1 Sn1 C19 97.6(4)
C10 Sn1 C19 99.2(5)
C1 Sn1 Li 101.3(4)
C10 Sn1 Li 89.0(5)
C19 Sn1 Li 158.8(5)
C31 O1 C28 108.1(11)
C31 O1 Li 133.0(10)
C28 O1 Li 118.9(10)
C9 N1 C8 110.6(9)
C9 N1 C7 109.8(9)
C8 N1 C7 108.5(10)
C9 N1 Li 111.9(9)
C8 N1 Li 96.2(8)
C7 N1 Li 118.9(8)
C18 N2 C17 107.9(12)
C18 N2 C16 111.2(10)
C17 N2 C16 106.2(10)
C18 N2 Li 115.8(9)
C17 N2 Li 101.7(10)
C16 N2 Li 113.1(8)
C27 N3 C26 118(2)
C27 N3 C25 97(2)
C26 N3 C25 111.1(18)
C2 C1 C6 114.6(10)
C2 C1 Sn1 121.4(8)
C6 C1 Sn1 123.9(7)
C3 C2 C1 123.3(11)
C3 C2 H21 118.3
C1 C2 H21 118.3
C2 C3 C4 119.3(12)
C2 C3 H31 120.3
C4 C3 H31 120.3
C5 C4 C3 119.4(13)
C5 C4 H41 120.3
C3 C4 H41 120.3
C4 C5 C6 120.8(12)
C4 C5 H51 119.6
C6 C5 H51 119.6
C5 C6 C1 122.5(11)
C5 C6 C7 115.8(10)
C1 C6 C7 121.4(10)
N1 C7 C6 115.0(9)
N1 C7 H71 108.5
C6 C7 H71 108.5
N1 C7 H72 108.5
C6 C7 H72 108.5
H71 C7 H72 107.5
N1 C8 Li 51.5(6)
N1 C8 H81 109.5
Li C8 H81 84.2
N1 C8 H82 109.5
Li C8 H82 160.4
H81 C8 H82 109.5
N1 C8 H83 109.5
Li C8 H83 77.4
H81 C8 H83 109.5
H82 C8 H83 109.5
N1 C9 H91 109.5
N1 C9 H92 109.5
H91 C9 H92 109.5
N1 C9 H93 109.5
H91 C9 H93 109.5
H92 C9 H93 109.5
C15 C10 C11 116.3(13)
C15 C10 Sn1 119.4(9)
C11 C10 Sn1 123.9(10)
C12 C11 C10 124.6(15)
C12 C11 H111 117.7
C10 C11 H111 117.7
C11 C12 C13 120.0(16)
C11 C12 H121 120.0
C13 C12 H121 120.0
C14 C13 C12 116.5(18)
C14 C13 H131 121.7
C12 C13 H131 121.7
C13 C14 C15 124.8(16)
C13 C14 H141 117.6
C15 C14 H141 117.6
C10 C15 C14 117.9(13)
C10 C15 C16 123.0(12)
C14 C15 C16 119.1(11)
N2 C16 C15 114.5(10)
N2 C16 H161 108.6
C15 C16 H161 108.6
N2 C16 H162 108.6
C15 C16 H162 108.6
H161 C16 H162 107.6
N2 C17 H171 109.5
N2 C17 H172 109.5
H171 C17 H172 109.5
N2 C17 H173 109.5
H171 C17 H173 109.5
H172 C17 H173 109.5
N2 C18 H181 109.5
N2 C18 H182 109.5
H181 C18 H182 109.5
N2 C18 H183 109.5
H181 C18 H183 109.5
H182 C18 H183 109.5
C20 C19 C24 120.5(13)
C20 C19 Sn1 121.8(13)
C24 C19 Sn1 117.7(11)
C19 C20 C21 123(2)
C19 C20 H201 118.5
C21 C20 H201 118.5
C22 C21 C20 115(3)
C22 C21 H211 122.5
C20 C21 H211 122.5
C21 C22 C23 127(2)
C21 C22 H221 116.4
C23 C22 H221 116.4
C24 C23 C22 107(2)
C24 C23 H231 126.6
C22 C23 H231 126.6
C23 C24 C19 124(2)
C23 C24 C25 111(2)
C19 C24 C25 123.8(14)
N3 C25 C24 119.9(17)
N3 C25 H251 104.1
C24 C25 H251 109.9
N3 C25 H252 102.2
C24 C25 H252 110.7
H251 C25 H252 109.5
N3 C26 H261 109.5
N3 C26 H262 109.5
H261 C26 H262 109.5
N3 C26 H263 109.5
H261 C26 H263 109.5
H262 C26 H263 109.5
N3 C27 H271 109.1
N3 C27 H272 108.0
H271 C27 H272 109.5
N3 C27 H273 111.3
H271 C27 H273 109.5
H272 C27 H273 109.5
C29 C28 O1 107.7(15)
C29 C28 H281 110.2
O1 C28 H281 110.2
C29 C28 H282 110.2
O1 C28 H282 110.2
H281 C28 H282 108.5
C28 C29 C30 105.9(16)
C28 C29 H291 110.6
C30 C29 H291 110.6
C28 C29 H292 110.6
C30 C29 H292 110.6
H291 C29 H292 108.7
C31 C30 C29 104.3(15)
C31 C30 H301 110.9
C29 C30 H301 110.9
C31 C30 H302 110.9
C29 C30 H302 110.9
H301 C30 H302 108.9
O1 C31 C30 106.5(14)
O1 C31 H311 110.4
C30 C31 H311 110.4
O1 C31 H312 110.4
C30 C31 H312 110.4
H311 C31 H312 108.6
O1 Li N1 106.2(8)
O1 Li N2 113.6(9)
N1 Li N2 125.4(10)
O1 Li C8 102.3(8)
N1 Li C8 32.3(4)
N2 Li C8 101.6(8)
O1 Li Sn1 120.2(8)
N1 Li Sn1 92.2(6)
N2 Li Sn1 98.2(6)
C8 Li Sn1 119.8(7)

loop_
_geom_bond_atom_site_label_1
_geom_bond_atom_site_label_2
_geom_bond_distance
Sn1 C1 2.206(9)
Sn1 C10 2.236(12)
Sn1 C19 2.237(11)
Sn1 Li 2.721(16)
O1 C31 1.413(14)
O1 C28 1.435(16)
O1 Li 1.92(2)
N1 C9 1.450(13)
N1 C8 1.456(15)
N1 C7 1.502(13)
N1 Li 2.133(19)
N2 C18 1.457(15)
N2 C17 1.459(16)
N2 C16 1.490(14)
N2 Li 2.148(19)
N3 C27 1.424(11)
N3 C26 1.453(11)
N3 C25 1.461(11)
C1 C2 1.377(13)
C1 C6 1.389(13)
C2 C3 1.367(15)
C2 H21 0.9300
C3 C4 1.371(19)
C3 H31 0.9300
C4 C5 1.337(17)
C4 H41 0.9300
C5 C6 1.365(14)
C5 H51 0.9300
C6 C7 1.539(14)
C7 H71 0.9700
C7 H72 0.9700
C8 Li 2.71(2)
C8 H81 0.9600
C8 H82 0.9600
C8 H83 0.9600
C9 H91 0.9600
C9 H92 0.9600
C9 H93 0.9600
C10 C15 1.384(16)
C10 C11 1.396(16)
C11 C12 1.34(2)
C11 H111 0.9300
C12 C13 1.39(2)
C12 H121 0.9300
C13 C14 1.35(2)
C13 H131 0.9300
C14 C15 1.414(17)
C14 H141 0.9300
C15 C16 1.520(18)
C16 H161 0.9700
C16 H162 0.9700
C17 H171 0.9600
C17 H172 0.9600
C17 H173 0.9600
C18 H181 0.9600
C18 H182 0.9600
C18 H183 0.9600
C19 C20 1.34(2)
C19 C24 1.44(2)
C20 C21 1.39(2)
C20 H201 0.9300
C21 C22 1.36(4)
C21 H211 0.9300
C22 C23 1.56(4)
C22 H221 0.9300
C23 C24 1.40(2)
C23 H231 0.9300
C24 C25 1.547(12)
C25 H251 0.9801
C25 H252 0.9799
C26 H261 0.9600
C26 H262 0.9600
C26 H263 0.9600
C27 H271 0.9600
C27 H272 0.9600
C27 H273 0.9600
C28 C29 1.42(2)
C28 H281 0.9700
C28 H282 0.9700
C29 C30 1.48(2)
C29 H291 0.9700
C29 H292 0.9700
C30 C31 1.441(19)
C30 H301 0.9700
C30 H302 0.9700
C31 H311 0.9700
C31 H312 0.9700

loop_
_geom_torsion_atom_site_label_1
_geom_torsion_atom_site_label_2
_geom_torsion_atom_site_label_3
_geom_torsion_atom_site_label_4
_geom_torsion
C6 C1 C2 C3 0.0(19)
Sn1 C1 C2 C3 -176.9(11)
C1 C2 C3 C4 -2(2)
C2 C3 C4 C5 3(3)
C3 C4 C5 C6 -2(2)
C4 C5 C6 C1 1(2)
C4 C5 C6 C7 -173.1(13)
C2 C1 C6 C5 0.5(17)
Sn1 C1 C6 C5 177.4(9)
C2 C1 C6 C7 173.9(11)
Sn1 C1 C6 C7 -9.3(15)
C9 N1 C7 C6 45.3(11)
C8 N1 C7 C6 166.3(10)
Li N1 C7 C6 -85.4(11)
C5 C6 C7 N1 -115.7(12)
C1 C6 C7 N1 70.6(13)
C9 N1 C8 Li -116.3(10)
C7 N1 C8 Li 123.2(10)
C15 C10 C11 C12 -1(2)
Sn1 C10 C11 C12 -173.3(12)
C10 C11 C12 C13 0(3)
C11 C12 C13 C14 1(3)
C12 C13 C14 C15 -1(3)
C11 C10 C15 C14 1.2(18)
Sn1 C10 C15 C14 173.6(9)
C11 C10 C15 C16 178.1(12)
Sn1 C10 C15 C16 -9.5(16)
C13 C14 C15 C10 0(2)
C13 C14 C15 C16 -177.0(15)
C18 N2 C16 C15 67.0(13)
C17 N2 C16 C15 -175.8(11)
Li N2 C16 C15 -65.1(13)
C10 C15 C16 N2 85.3(14)
C14 C15 C16 N2 -97.9(13)
C24 C19 C20 C21 9(2)
Sn1 C19 C20 C21 -173.3(10)
C19 C20 C21 C22 -2(3)
C20 C21 C22 C23 -16(5)
C21 C22 C23 C24 23(4)
C22 C23 C24 C19 -14(3)
C22 C23 C24 C25 179(2)
C20 C19 C24 C23 0(3)
Sn1 C19 C24 C23 -177.1(17)
C20 C19 C24 C25 166.2(17)
Sn1 C19 C24 C25 -11(3)
C27 N3 C25 C24 -55(2)
C26 N3 C25 C24 -178(2)
C23 C24 C25 N3 -47(3)
C19 C24 C25 N3 145.4(18)
C31 O1 C28 C29 3(2)
Li O1 C28 C29 -178.1(15)
O1 C28 C29 C30 14(2)
C28 C29 C30 C31 -25(2)
C28 O1 C31 C30 -20(2)
Li O1 C31 C30 162.2(14)
C29 C30 C31 O1 27(2)
